data_7024821
loop_
_publ_author_name
'Alvarez, Celedonio M.'
'Garc\'ia-Rodr\'iguez, Ra\'ul'
'Mart\'in-Alvarez, Jose M'
'Miguel, Daniel'

_publ_section_title
;
 Unexpected chemoselectivity in the Schiff condensation of amines with
 eta(2)(C,O)- eta(1)(O)-coordinated aldehyde.
;
_journal_issue 5
_journal_name_full 'Dalton transactions (Cambridge, England : 2003)'
_journal_page_first 1201
_journal_page_last 1203
_journal_paper_doi 10.1039/b921892k
_journal_volume 39
_journal_year 2010
_chemical_formula_sum 'C18 H10 Mo2 N2 O8'
_chemical_formula_weight 574.16
_chemical_name_systematic
;
?
;
_space_group_IT_number 14
_symmetry_cell_setting monoclinic
_symmetry_space_group_name_Hall '-P 2ybc'
_symmetry_space_group_name_H-M 'P 1 21/c 1'
_atom_sites_solution_hydrogens geom
_atom_sites_solution_primary direct
_atom_sites_solution_secondary difmap
_audit_creation_method SHELXL-97
_cell_angle_alpha 90.00
_cell_angle_beta 92.576(10)
_cell_angle_gamma 90.00
_cell_formula_units_Z 2
_cell_length_a 8.151(4)
_cell_length_b 9.078(5)
_cell_length_c 12.908(7)
_cell_measurement_reflns_used 1000
_cell_measurement_temperature 298(2)
_cell_measurement_theta_max 25.347
_cell_measurement_theta_min 3.666
_cell_volume 954.2(9)
_computing_cell_refinement 'Bruker SMART'
_computing_data_collection 'Bruker SMART'
_computing_data_reduction 'Bruker SHELXTL'
_computing_molecular_graphics 'Bruker SHELXTL'
_computing_publication_material 'Bruker SHELXTL'
_computing_structure_refinement 'SHELXL-97 (Sheldrick, 1997)'
_computing_structure_solution 'SHELXS-97 (Sheldrick, 1990)'
_diffrn_ambient_temperature 298(2)
_diffrn_measured_fraction_theta_full 0.994
_diffrn_measured_fraction_theta_max 0.994
_diffrn_measurement_device_type 'CCD area detector'
_diffrn_measurement_method 'phi and omega scans'
_diffrn_radiation_monochromator graphite
_diffrn_radiation_source 'fine-focus sealed tube'
_diffrn_radiation_type MoK\a
_diffrn_radiation_wavelength 0.71073
_diffrn_reflns_av_R_equivalents 0.0146
_diffrn_reflns_av_sigmaI/netI 0.0123
_diffrn_reflns_limit_h_max 9
_diffrn_reflns_limit_h_min -9
_diffrn_reflns_limit_k_max 6
_diffrn_reflns_limit_k_min -10
_diffrn_reflns_limit_l_max 15
_diffrn_reflns_limit_l_min -15
_diffrn_reflns_number 5074
_diffrn_reflns_theta_full 25.41
_diffrn_reflns_theta_max 25.41
_diffrn_reflns_theta_min 2.50
_exptl_absorpt_coefficient_mu 1.365
_exptl_absorpt_correction_T_max 1.000000
_exptl_absorpt_correction_T_min 0.866322
_exptl_absorpt_correction_type multi-scan
_exptl_absorpt_process_details SADABS
_exptl_crystal_colour black
_exptl_crystal_density_diffrn 1.999
_exptl_crystal_density_method 'not measured'
_exptl_crystal_description prism
_exptl_crystal_F_000 560
_exptl_crystal_size_max 0.26
_exptl_crystal_size_mid 0.23
_exptl_crystal_size_min 0.12
_refine_diff_density_max 0.293
_refine_diff_density_min -0.273
_refine_diff_density_rms 0.052
_refine_ls_extinction_method none
_refine_ls_goodness_of_fit_ref 1.069
_refine_ls_hydrogen_treatment constr
_refine_ls_matrix_type full
_refine_ls_number_parameters 136
_refine_ls_number_reflns 1742
_refine_ls_number_restraints 0
_refine_ls_restrained_S_all 1.069
_refine_ls_R_factor_all 0.0183
_refine_ls_R_factor_gt 0.0169
_refine_ls_shift/su_max 0.002
_refine_ls_shift/su_mean 0.000
_refine_ls_structure_factor_coef Fsqd
_refine_ls_weighting_details 'calc w=1/[\s^2^(Fo^2^)+(0.0255P)^2^+0.3922P] where P=(Fo^2^+2Fc^2^)/3'
_refine_ls_weighting_scheme calc
_refine_ls_wR_factor_gt 0.0443
_refine_ls_wR_factor_ref 0.0451
_reflns_number_gt 1636
_reflns_number_total 1742
_reflns_threshold_expression >2sigma(I)
_cod_data_source_file b921892k.txt
_cod_data_source_block Compound_2b_(rg312bm)
_cod_depositor_comments
;
The following automatic conversions were performed:

'_symmetry_cell_setting' value 'Monoclinic' changed to 'monoclinic'
according to /home/saulius/struct/CIF-dictionaries/cif_core.dic
dictionary named 'cif_core.dic' version 2.4.2 from 2011-04-26.

Automatic conversion script
Id: cif_fix_values 1891 2012-01-12 08:04:46Z andrius 
;
_cod_original_cell_volume 954.1(9)
_cod_original_sg_symbol_H-M P2(1)/c
_cod_database_code 7024821

loop_
_symmetry_equiv_pos_as_xyz
'x, y, z'
'-x, y+1/2, -z+1/2'
'-x, -y, -z'
'x, -y-1/2, z-1/2'

loop_
_atom_site_label
_atom_site_type_symbol
_atom_site_fract_x
_atom_site_fract_y
_atom_site_fract_z
_atom_site_U_iso_or_equiv
_atom_site_adp_type
_atom_site_occupancy
_atom_site_symmetry_multiplicity
_atom_site_calc_flag
_atom_site_refinement_flags
Mo1 Mo 0.940700(18) 1.090700(18) 0.885498(11) 0.02813(8) Uani 1 1 d .
N1 N 0.72859(19) 0.94074(19) 0.90790(12) 0.0320(4) Uani 1 1 d .
C1 C 1.1465(2) 1.1653(2) 0.82779(15) 0.0368(4) Uani 1 1 d .
O1 O 1.26491(19) 1.2067(2) 0.79305(13) 0.0534(4) Uani 1 1 d .
C2 C 0.8260(3) 1.2741(3) 0.85599(16) 0.0397(5) Uani 1 1 d .
O2 O 0.7570(2) 1.3836(2) 0.84220(16) 0.0650(5) Uani 1 1 d .
C3 C 0.8929(2) 1.0531(2) 0.73389(16) 0.0365(4) Uani 1 1 d .
O3 O 0.8599(2) 1.0385(2) 0.64710(12) 0.0539(4) Uani 1 1 d .
O4 O 1.04979(16) 0.88009(15) 0.94814(10) 0.0303(3) Uani 1 1 d .
C4 C 0.9390(2) 0.7832(2) 0.98185(14) 0.0318(4) Uani 1 1 d .
H4 H 0.9727 0.6798 0.9778 0.038 Uiso 1 1 calc R
C11 C 0.5716(2) 0.9670(3) 0.87585(16) 0.0407(5) Uani 1 1 d .
H11 H 0.5458 1.0567 0.8443 0.049 Uiso 1 1 calc R
C12 C 0.4484(2) 0.8660(3) 0.88820(17) 0.0491(6) Uani 1 1 d .
H12 H 0.3414 0.8868 0.8648 0.059 Uiso 1 1 calc R
C13 C 0.4851(3) 0.7350(3) 0.93519(18) 0.0534(6) Uani 1 1 d .
H13 H 0.4027 0.6663 0.9455 0.064 Uiso 1 1 calc R
C14 C 0.6450(3) 0.7048(3) 0.96731(17) 0.0453(5) Uani 1 1 d .
H14 H 0.6721 0.6152 0.9985 0.054 Uiso 1 1 calc R
C15 C 0.7648(2) 0.8102(2) 0.95245(14) 0.0326(4) Uani 1 1 d .

loop_
_atom_site_aniso_label
_atom_site_aniso_U_11
_atom_site_aniso_U_22
_atom_site_aniso_U_33
_atom_site_aniso_U_23
_atom_site_aniso_U_13
_atom_site_aniso_U_12
Mo1 0.02637(11) 0.03106(12) 0.02704(11) 0.00333(6) 0.00202(7) 0.00025(6)
N1 0.0268(8) 0.0390(9) 0.0301(8) -0.0022(7) 0.0023(6) -0.0012(7)
C1 0.0401(11) 0.0398(12) 0.0305(10) 0.0028(9) 0.0011(8) -0.0008(9)
O1 0.0438(9) 0.0684(12) 0.0492(9) 0.0074(8) 0.0155(7) -0.0125(8)
C2 0.0397(11) 0.0428(12) 0.0364(11) 0.0041(9) 0.0003(8) 0.0024(10)
O2 0.0735(13) 0.0505(11) 0.0704(12) 0.0098(9) -0.0034(10) 0.0246(10)
C3 0.0355(10) 0.0384(11) 0.0357(11) 0.0055(9) 0.0026(8) -0.0021(9)
O3 0.0649(11) 0.0646(11) 0.0315(8) 0.0008(8) -0.0046(7) -0.0058(9)
O4 0.0277(6) 0.0341(7) 0.0292(7) 0.0012(5) 0.0042(5) 0.0016(5)
C4 0.0360(10) 0.0291(10) 0.0306(9) -0.0009(8) 0.0031(8) 0.0004(8)
C11 0.0303(10) 0.0544(14) 0.0373(11) -0.0044(10) 0.0002(8) 0.0013(10)
C12 0.0287(11) 0.0738(18) 0.0447(13) -0.0086(11) -0.0003(10) -0.0078(10)
C13 0.0419(12) 0.0691(17) 0.0491(13) -0.0044(12) 0.0013(10) -0.0256(12)
C14 0.0495(12) 0.0438(13) 0.0422(12) 0.0007(10) -0.0011(9) -0.0157(10)
C15 0.0338(10) 0.0377(11) 0.0264(9) -0.0046(8) 0.0029(7) -0.0047(8)

loop_
_atom_type_symbol
_atom_type_description
_atom_type_scat_dispersion_real
_atom_type_scat_dispersion_imag
_atom_type_scat_source
C C 0.0033 0.0016 'International Tables Vol C Tables 4.2.6.8 and 6.1.1.4'
H H 0.0000 0.0000 'International Tables Vol C Tables 4.2.6.8 and 6.1.1.4'
N N 0.0061 0.0033 'International Tables Vol C Tables 4.2.6.8 and 6.1.1.4'
O O 0.0106 0.0060 'International Tables Vol C Tables 4.2.6.8 and 6.1.1.4'
Mo Mo -1.6832 0.6857 'International Tables Vol C Tables 4.2.6.8 and 6.1.1.4'

loop_
_geom_angle_atom_site_label_1
_geom_angle_atom_site_label_2
_geom_angle_atom_site_label_3
_geom_angle
_geom_angle_site_symmetry_1
_geom_angle_site_symmetry_3
C2 Mo1 C1 92.37(9) . .
C2 Mo1 C3 83.34(9) . .
C1 Mo1 C3 79.77(8) . .
C2 Mo1 O4 94.89(7) . 3_777
C1 Mo1 O4 109.75(7) . 3_777
C3 Mo1 O4 170.42(7) . 3_777
C2 Mo1 N1 100.36(9) . .
C1 Mo1 N1 158.50(8) . .
C3 Mo1 N1 84.54(7) . .
O4 Mo1 N1 86.53(6) 3_777 .
C2 Mo1 O4 169.18(7) . .
C1 Mo1 O4 95.64(8) . .
C3 Mo1 O4 105.23(8) . .
O4 Mo1 O4 75.56(6) 3_777 .
N1 Mo1 O4 74.34(7) . .
C2 Mo1 C4 84.40(9) . 3_777
C1 Mo1 C4 76.41(8) . 3_777
C3 Mo1 C4 152.65(8) . 3_777
O4 Mo1 C4 35.49(6) 3_777 3_777
N1 Mo1 C4 121.76(7) . 3_777
O4 Mo1 C4 90.40(7) . 3_777
C15 N1 C11 118.33(18) . .
C15 N1 Mo1 115.91(12) . .
C11 N1 Mo1 125.65(15) . .
O1 C1 Mo1 178.78(19) . .
O2 C2 Mo1 177.6(2) . .
O3 C3 Mo1 176.1(2) . .
C4 O4 Mo1 75.74(10) . 3_777
C4 O4 Mo1 114.34(12) . .
Mo1 O4 Mo1 104.44(6) 3_777 .
O4 C4 C15 117.43(17) . .
O4 C4 Mo1 68.76(10) . 3_777
C15 C4 Mo1 119.60(13) . 3_777
N1 C11 C12 122.3(2) . .
C13 C12 C11 119.2(2) . .
C12 C13 C14 119.6(2) . .
C13 C14 C15 119.0(2) . .
N1 C15 C14 121.64(19) . .
N1 C15 C4 116.57(17) . .
C14 C15 C4 121.8(2) . .

loop_
_geom_bond_atom_site_label_1
_geom_bond_atom_site_label_2
_geom_bond_distance
_geom_bond_site_symmetry_2
Mo1 C2 1.939(2) .
Mo1 C1 1.985(2) .
Mo1 C3 2.007(2) .
Mo1 O4 2.1617(17) 3_777
Mo1 N1 2.2295(19) .
Mo1 O4 2.2438(16) .
Mo1 C4 2.248(2) 3_777
N1 C15 1.344(3) .
N1 C11 1.348(3) .
C1 O1 1.146(2) .
C2 O2 1.152(3) .
C3 O3 1.148(3) .
O4 C4 1.347(2) .
O4 Mo1 2.1617(17) 3_777
C4 C15 1.473(3) .
C4 Mo1 2.248(2) 3_777
C11 C12 1.375(3) .
C12 C13 1.362(4) .
C13 C14 1.377(3) .
C14 C15 1.387(3) .
